data_7709398
loop_
_publ_author_name
'Zhang, Ruonan'
'Guo, Siru'
'Wang, Xuping'
'Yang, Rong'
'Chen, Zhen'
'Zhang, Wenyao'
'Zhang, Fangfang'
'Guo, Zhiyong'
'Han, Shujuan'
'Yang, Zhihua'

_publ_section_title
;
 Variable dimensionality of the anion framework in four new borophosphates
 and fluoroborophosphates with short cutoff edges
;
_journal_name_full 'Dalton Transactions'
_journal_paper_doi 10.1039/D1DT04266A
_journal_year 2022
_chemical_formula_moiety 'B2 F2 K4 O9 P2'
_chemical_formula_sum 'B2 F2 K4 O9 P2'
_chemical_formula_weight 421.96
_space_group_crystal_system monoclinic
_space_group_IT_number 14
_space_group_name_Hall '-P 2ybc'
_space_group_name_H-M_alt 'P 1 21/c 1'
_audit_creation_date 2021-11-12
_audit_creation_method
;
Olex2 1.2
(compiled 2018.05.29 svn.r3508 for OlexSys, GUI svn.r5506)
;
_audit_update_record
;
2021-12-17 deposited with the CCDC.	2022-01-18 downloaded from the CCDC.
;
_cell_angle_alpha 90
_cell_angle_beta 90.351(2)
_cell_angle_gamma 90
_cell_formula_units_Z 4
_cell_length_a 13.1574(7)
_cell_length_b 12.3117(6)
_cell_length_c 7.0252(4)
_cell_measurement_reflns_used 4843
_cell_measurement_temperature 302.0
_cell_measurement_theta_max 28.306
_cell_measurement_theta_min 3.096
_cell_volume 1137.99(10)
_computing_cell_refinement 'SAINT V8.38A (?, 2016)'
_computing_data_reduction 'SAINT V8.38A (?, 2016)'
_computing_molecular_graphics 'Olex2 (Dolomanov et al., 2009)'
_computing_publication_material 'Olex2 (Dolomanov et al., 2009)'
_computing_structure_refinement 'ShelXL (Sheldrick, 2015)'
_computing_structure_solution 'SHELXT 2014/5 (Sheldrick, 2014)'
_diffrn_ambient_temperature 302.0
_diffrn_measured_fraction_theta_full 1.000
_diffrn_measured_fraction_theta_max 1.000
_diffrn_measurement_device_type 'PHOTON III C28 detector'
_diffrn_measurement_method '\f and \w scans'
_diffrn_radiation_type MoK\a
_diffrn_radiation_wavelength 0.71073
_diffrn_reflns_av_R_equivalents 0.0762
_diffrn_reflns_av_unetI/netI 0.0404
_diffrn_reflns_Laue_measured_fraction_full 1.000
_diffrn_reflns_Laue_measured_fraction_max 1.000
_diffrn_reflns_limit_h_max 16
_diffrn_reflns_limit_h_min -16
_diffrn_reflns_limit_k_max 15
_diffrn_reflns_limit_k_min -15
_diffrn_reflns_limit_l_max 9
_diffrn_reflns_limit_l_min -9
_diffrn_reflns_number 18995
_diffrn_reflns_point_group_measured_fraction_full 1.000
_diffrn_reflns_point_group_measured_fraction_max 1.000
_diffrn_reflns_theta_full 25.242
_diffrn_reflns_theta_max 27.101
_diffrn_reflns_theta_min 1.548
_diffrn_standards_number 0
_exptl_absorpt_coefficient_mu 1.908
_exptl_absorpt_correction_T_max 0.7407
_exptl_absorpt_correction_T_min 0.6540
_exptl_absorpt_correction_type multi-scan
_exptl_absorpt_process_details
'SADABS-2016/2 (Bruker,2016/2) was used for absorption correction. wR2(int) was 0.0785 before and 0.0691 after correction. The Ratio of minimum to maximum transmission is 0.8829. The \l/2 correction factor is Not present.'
_exptl_crystal_colour 'clear light colourless'
_exptl_crystal_colour_lustre clear
_exptl_crystal_colour_modifier light
_exptl_crystal_colour_primary colourless
_exptl_crystal_density_diffrn 2.463
_exptl_crystal_description block
_exptl_crystal_F_000 824
_exptl_crystal_size_max 0.172
_exptl_crystal_size_mid 0.11
_exptl_crystal_size_min 0.096
_refine_diff_density_max 1.522
_refine_diff_density_min -0.717
_refine_diff_density_rms 0.145
_refine_ls_extinction_method none
_refine_ls_goodness_of_fit_ref 1.048
_refine_ls_hydrogen_treatment undef
_refine_ls_matrix_type full
_refine_ls_number_parameters 173
_refine_ls_number_reflns 2501
_refine_ls_number_restraints 0
_refine_ls_restrained_S_all 1.048
_refine_ls_R_factor_all 0.0704
_refine_ls_R_factor_gt 0.0542
_refine_ls_shift/su_max 0.000
_refine_ls_shift/su_mean 0.000
_refine_ls_structure_factor_coef Fsqd
_refine_ls_weighting_details 'w=1/[\s^2^(Fo^2^)+(0.1068P)^2^+2.2153P] where P=(Fo^2^+2Fc^2^)/3'
_refine_ls_weighting_scheme calc
_refine_ls_wR_factor_gt 0.1588
_refine_ls_wR_factor_ref 0.1724
_reflns_Friedel_coverage 0.000
_reflns_number_gt 2012
_reflns_number_total 2501
_reflns_threshold_expression 'I > 2\s(I)'
_cod_data_source_file d1dt04266a2.cif
_cod_data_source_block 22
_cod_database_code 7709398
_shelx_shelxl_version_number 2018/3
_shelx_space_group_comment
;
The symmetry employed for this shelxl refinement is uniquely defined
by the following loop, which should always be used as a source of
symmetry information in preference to the above space-group names.
They are only intended as comments.
;
_shelx_estimated_absorpt_t_max 0.838
_shelx_estimated_absorpt_t_min 0.735
_olex2_refinement_description
;
1. Twinned data refinement
 Scales: 0.881(2)
 0.119(2)
;
_olex2_submission_special_instructions 'No special instructions were received'

loop_
_space_group_symop_operation_xyz
'x, y, z'
'-x, y+1/2, -z+1/2'
'-x, -y, -z'
'x, -y-1/2, z-1/2'

loop_
_atom_site_label
_atom_site_type_symbol
_atom_site_fract_x
_atom_site_fract_y
_atom_site_fract_z
_atom_site_U_iso_or_equiv
_atom_site_adp_type
_atom_site_occupancy
_atom_site_site_symmetry_order
_atom_site_calc_flag
_atom_site_refinement_flags_posn
_atom_site_refinement_flags_adp
_atom_site_refinement_flags_occupancy
_atom_site_disorder_assembly
_atom_site_disorder_group
K1 K 0.33652(11) 0.35767(10) 0.1172(2) 0.0304(3) Uani 1 1 d . . . . .
K2 K 0.16747(11) 0.87420(10) 0.6589(2) 0.0285(3) Uani 1 1 d . . . . .
K3 K 0.05801(10) 0.35381(10) 1.36887(18) 0.0268(3) Uani 1 1 d . . . . .
K4 K 0.44059(9) 0.63421(9) 1.37933(17) 0.0235(3) Uani 1 1 d . . . . .
B1 B 0.2957(5) 0.4298(5) 0.6216(10) 0.0242(13) Uani 1 1 d . . . . .
B2 B 0.2009(5) 0.5897(5) 0.6409(10) 0.0258(13) Uani 1 1 d . . . . .
P1 P 0.12621(11) 0.41753(12) 0.8348(2) 0.0250(4) Uani 1 1 d . . . . .
P2 P 0.37550(11) 0.59004(12) 0.8408(2) 0.0245(4) Uani 1 1 d . . . . .
O1 O 0.0345(4) 0.3613(4) 0.7547(8) 0.0474(14) Uani 1 1 d . . . . .
O2 O 0.2245(4) 0.3670(3) 0.7392(7) 0.0369(11) Uani 1 1 d . . . . .
O3 O 0.1395(4) 0.4131(4) 1.0445(7) 0.0384(11) Uani 1 1 d . . . . .
O4 O 0.1263(3) 0.5402(4) 0.7692(7) 0.0398(12) Uani 1 1 d . . . . .
O5 O 0.2438(3) 0.5116(3) 0.5144(6) 0.0286(9) Uani 1 1 d . . . . .
O6 O 0.3779(3) 0.4750(4) 0.7386(7) 0.0392(12) Uani 1 1 d . . . . .
O7 O 0.2789(3) 0.6479(4) 0.7508(8) 0.0402(12) Uani 1 1 d . . . . .
O8 O 0.4671(4) 0.6526(4) 0.7826(8) 0.0438(12) Uani 1 1 d . . . . .
O9 O 0.3612(4) 0.5745(4) 1.0483(7) 0.0409(11) Uani 1 1 d . . . . .
F1 F 0.3428(3) 0.3532(3) 0.4989(5) 0.0367(9) Uani 1 1 d . . . . .
F2 F 0.1473(3) 0.6708(3) 0.5351(5) 0.0337(8) Uani 1 1 d . . . . .

loop_
_atom_site_aniso_label
_atom_site_aniso_U_11
_atom_site_aniso_U_22
_atom_site_aniso_U_33
_atom_site_aniso_U_23
_atom_site_aniso_U_13
_atom_site_aniso_U_12
K1 0.0331(7) 0.0262(6) 0.0317(7) 0.0029(5) -0.0069(6) 0.0014(5)
K2 0.0311(7) 0.0261(6) 0.0284(7) 0.0022(5) 0.0033(5) -0.0028(5)
K3 0.0271(7) 0.0322(7) 0.0212(6) 0.0002(5) 0.0048(5) -0.0033(5)
K4 0.0257(6) 0.0257(6) 0.0190(6) 0.0009(4) -0.0007(5) -0.0028(4)
B1 0.029(3) 0.021(3) 0.023(3) -0.004(2) 0.005(3) 0.002(2)
B2 0.028(3) 0.027(3) 0.023(3) 0.003(3) -0.001(3) 0.006(3)
P1 0.0251(7) 0.0248(7) 0.0250(8) 0.0019(6) 0.0002(6) -0.0023(6)
P2 0.0237(7) 0.0237(7) 0.0261(8) -0.0034(6) -0.0008(6) -0.0019(5)
O1 0.032(3) 0.060(3) 0.050(3) -0.017(3) -0.004(2) -0.010(2)
O2 0.040(3) 0.026(2) 0.045(3) 0.0098(19) 0.013(2) 0.0053(17)
O3 0.050(3) 0.036(2) 0.029(2) 0.000(2) -0.005(2) 0.003(2)
O4 0.038(2) 0.034(2) 0.047(3) 0.012(2) 0.017(2) 0.0119(19)
O5 0.039(2) 0.027(2) 0.020(2) 0.0002(17) 0.0004(19) 0.0033(17)
O6 0.033(2) 0.034(2) 0.051(3) -0.017(2) -0.012(2) 0.0101(18)
O7 0.037(3) 0.032(2) 0.052(3) -0.015(2) -0.015(2) 0.0066(19)
O8 0.036(3) 0.043(3) 0.053(3) 0.007(2) 0.009(2) -0.008(2)
O9 0.056(3) 0.036(3) 0.030(2) 0.000(2) 0.008(2) 0.003(2)
F1 0.048(2) 0.033(2) 0.029(2) -0.0095(15) 0.0075(17) 0.0051(16)
F2 0.040(2) 0.0296(18) 0.031(2) 0.0087(15) -0.0043(16) 0.0051(15)

loop_
_atom_type_symbol
_atom_type_description
_atom_type_scat_dispersion_real
_atom_type_scat_dispersion_imag
_atom_type_scat_source
B B 0.0013 0.0007 'International Tables Vol C Tables 4.2.6.8 and 6.1.1.4'
F F 0.0171 0.0103 'International Tables Vol C Tables 4.2.6.8 and 6.1.1.4'
K K 0.2009 0.2494 'International Tables Vol C Tables 4.2.6.8 and 6.1.1.4'
O O 0.0106 0.0060 'International Tables Vol C Tables 4.2.6.8 and 6.1.1.4'
P P 0.1023 0.0942 'International Tables Vol C Tables 4.2.6.8 and 6.1.1.4'

loop_
_exptl_crystal_face_index_h
_exptl_crystal_face_index_k
_exptl_crystal_face_index_l
_exptl_crystal_face_perp_dist
-1.00 -1.00 0.00 0.0590
1.00 1.00 0.00 0.0150
0.00 1.00 0.00 0.0200
0.00 -1.00 0.00 0.0480
-1.00 -1.00 1.00 0.0820
1.00 1.00 -1.00 0.0220
0.00 1.00 -1.00 0.0370
0.00 -1.00 1.00 0.0870
-1.00 1.00 1.00 0.0610
1.00 -1.00 -1.00 0.0450
-1.00 1.00 -1.00 0.0470
1.00 -1.00 1.00 0.0850
0.00 1.00 1.00 0.0620
0.00 -1.00 -1.00 0.0620
-1.00 1.00 0.00 0.0470
-1.00 0.00 0.00 0.0550
1.00 0.00 0.00 0.0520

loop_
_geom_angle_atom_site_label_1
_geom_angle_atom_site_label_2
_geom_angle_atom_site_label_3
_geom_angle
_geom_angle_site_symmetry_1
_geom_angle_site_symmetry_3
_geom_angle_publ_flag
B1 K1 P2 108.19(11) 4_565 3_666 ?
P1 K1 B1 95.48(12) 1_554 4_565 ?
P1 K1 P2 141.99(5) 1_554 3_666 ?
P1 K1 P2 68.19(4) 1_554 1_554 ?
P2 K1 B1 146.73(12) 1_554 4_565 ?
P2 K1 P2 76.02(5) 1_554 3_666 ?
O2 K1 B1 88.44(14) 1_554 4_565 ?
O2 K1 B1 24.27(12) 4_565 4_565 ?
O2 K1 P1 88.30(10) 4_565 1_554 ?
O2 K1 P1 27.19(9) 1_554 1_554 ?
O2 K1 P2 155.58(11) 4_565 1_554 ?
O2 K1 P2 122.24(10) 1_554 3_666 ?
O2 K1 P2 124.68(10) 4_565 3_666 ?
O2 K1 P2 63.56(9) 1_554 1_554 ?
O2 K1 O2 92.55(13) 1_554 4_565 ?
O2 K1 O6 46.59(12) 1_554 1_554 ?
O3 K1 B1 96.10(15) 1_554 4_565 ?
O3 K1 P1 24.03(10) 1_554 1_554 ?
O3 K1 P2 80.44(11) 1_554 1_554 ?
O3 K1 P2 155.00(11) 1_554 3_666 ?
O3 K1 O2 50.93(13) 1_554 1_554 ?
O3 K1 O2 80.22(14) 1_554 4_565 ?
O3 K1 O6 83.90(13) 1_554 1_554 ?
O3 K1 O9 80.59(15) 1_554 1_554 ?
O3 K1 F1 102.22(14) 1_554 4_565 ?
O6 K1 B1 119.92(14) 1_554 4_565 ?
O6 K1 P1 63.35(9) 1_554 1_554 ?
O6 K1 P2 78.98(9) 1_554 3_666 ?
O6 K1 P2 27.01(8) 1_554 1_554 ?
O6 K1 O2 135.22(13) 1_554 4_565 ?
O8 K1 B1 95.48(15) 3_666 4_565 ?
O8 K1 P1 157.59(12) 3_666 1_554 ?
O8 K1 P2 16.37(11) 3_666 3_666 ?
O8 K1 P2 92.31(11) 3_666 1_554 ?
O8 K1 O2 134.07(15) 3_666 1_554 ?
O8 K1 O2 109.18(14) 3_666 4_565 ?
O8 K1 O3 167.55(16) 3_666 1_554 ?
O8 K1 O6 94.25(14) 3_666 1_554 ?
O8 K1 O9 88.70(15) 3_666 1_554 ?
O8 K1 F1 90.23(15) 3_666 4_565 ?
O8 K1 F1 73.28(15) 3_666 . ?
O9 K1 B1 170.17(16) 1_554 4_565 ?
O9 K1 P1 77.70(11) 1_554 1_554 ?
O9 K1 P2 74.48(11) 1_554 3_666 ?
O9 K1 P2 23.74(10) 1_554 1_554 ?
O9 K1 O2 82.28(14) 1_554 1_554 ?
O9 K1 O2 158.78(14) 1_554 4_565 ?
O9 K1 O6 50.72(13) 1_554 1_554 ?
F1 K1 B1 20.99(13) 4_565 4_565 ?
F1 K1 B1 88.56(14) . 4_565 ?
F1 K1 P1 126.49(11) . 1_554 ?
F1 K1 P1 93.07(10) 4_565 1_554 ?
F1 K1 P2 84.40(10) . 3_666 ?
F1 K1 P2 124.61(10) . 1_554 ?
F1 K1 P2 127.21(9) 4_565 1_554 ?
F1 K1 P2 98.67(10) 4_565 3_666 ?
F1 K1 O2 152.65(14) . 1_554 ?
F1 K1 O2 44.37(11) 4_565 4_565 ?
F1 K1 O2 74.36(13) . 4_565 ?
F1 K1 O2 77.56(12) 4_565 1_554 ?
F1 K1 O3 102.46(15) . 1_554 ?
F1 K1 O6 150.31(13) . 1_554 ?
F1 K1 O6 100.23(12) 4_565 1_554 ?
F1 K1 O9 101.18(14) . 1_554 ?
F1 K1 O9 150.71(14) 4_565 1_554 ?
F1 K1 F1 106.51(10) . 4_565 ?
B2 K2 B2 98.50(17) 4_576 . ?
B2 K2 P1 124.68(12) 4_576 4_575 ?
P1 K2 B2 136.76(12) 4_575 . ?
O1 K2 B2 94.11(16) 2_556 . ?
O1 K2 B2 84.69(17) 2_556 4_576 ?
O1 K2 P1 92.32(11) 2_556 4_575 ?
O1 K2 O3 89.53(15) 2_556 4_575 ?
O1 K2 O4 93.05(14) 2_556 4_575 ?
O1 K2 O5 99.30(16) 2_556 4_576 ?
O1 K2 O7 129.59(15) 2_556 4_575 ?
O1 K2 O7 110.35(14) 2_556 . ?
O1 K2 O9 169.26(15) 2_556 4_575 ?
O3 K2 B2 161.04(15) 4_575 . ?
O3 K2 B2 100.37(16) 4_575 4_576 ?
O3 K2 P1 24.32(10) 4_575 4_575 ?
O3 K2 O4 51.29(13) 4_575 4_575 ?
O3 K2 O5 80.98(13) 4_575 4_576 ?
O3 K2 O7 83.25(13) 4_575 4_575 ?
O3 K2 O7 160.12(14) 4_575 . ?
O4 K2 B2 151.63(15) 4_575 4_576 ?
O4 K2 B2 109.87(15) 4_575 . ?
O4 K2 P1 27.00(9) 4_575 4_575 ?
O4 K2 O5 130.57(12) 4_575 4_576 ?
O4 K2 O7 124.86(13) 4_575 . ?
O4 K2 O7 45.36(12) 4_575 4_575 ?
O5 K2 B2 24.45(13) 4_576 4_576 ?
O5 K2 B2 116.63(14) 4_576 . ?
O5 K2 P1 104.35(9) 4_576 4_575 ?
O5 K2 O7 95.04(12) 4_576 . ?
O5 K2 O7 128.22(12) 4_576 4_575 ?
O7 K2 B2 80.09(14) 4_575 . ?
O7 K2 B2 24.53(14) . . ?
O7 K2 B2 81.87(15) . 4_576 ?
O7 K2 B2 145.70(15) 4_575 4_576 ?
O7 K2 P1 63.33(9) 4_575 4_575 ?
O7 K2 P1 147.39(11) . 4_575 ?
O7 K2 O7 84.07(13) . 4_575 ?
O9 K2 B2 97.78(15) 4_575 4_576 ?
O9 K2 B2 95.84(15) 4_575 . ?
O9 K2 P1 77.66(11) 4_575 4_575 ?
O9 K2 O3 79.75(14) 4_575 4_575 ?
O9 K2 O4 79.78(14) 4_575 4_575 ?
O9 K2 O5 79.79(14) 4_575 4_576 ?
O9 K2 O7 48.89(13) 4_575 4_575 ?
O9 K2 O7 80.37(14) 4_575 . ?
F2 K2 B2 117.02(14) . 4_576 ?
F2 K2 B2 81.10(14) 4_576 . ?
F2 K2 B2 23.22(13) 4_576 4_576 ?
F2 K2 B2 21.31(14) . . ?
F2 K2 P1 117.76(9) . 4_575 ?
F2 K2 P1 140.69(9) 4_576 4_575 ?
F2 K2 O1 70.78(14) 4_576 2_556 ?
F2 K2 O1 85.56(15) . 2_556 ?
F2 K2 O3 141.56(14) . 4_575 ?
F2 K2 O3 117.57(13) 4_576 4_575 ?
F2 K2 O4 161.46(13) 4_576 4_575 ?
F2 K2 O4 90.89(12) . 4_575 ?
F2 K2 O5 47.66(10) 4_576 4_576 ?
F2 K2 O5 137.44(12) . 4_576 ?
F2 K2 O7 71.15(11) . 4_575 ?
F2 K2 O7 71.01(13) 4_576 . ?
F2 K2 O7 45.13(11) . . ?
F2 K2 O7 153.12(12) 4_576 4_575 ?
F2 K2 O9 114.78(14) 4_576 4_575 ?
F2 K2 O9 102.41(13) . 4_575 ?
F2 K2 F2 96.64(9) . 4_576 ?
K2 K3 K1 59.72(3) 4_576 1_556 ?
B2 K3 K1 150.67(12) 3_567 1_556 ?
B2 K3 K2 100.56(12) 3_567 4_576 ?
B2 K3 P1 102.75(12) 3_567 1_556 ?
P1 K3 K1 100.26(4) 1_556 1_556 ?
P1 K3 K1 75.39(4) 4_566 1_556 ?
P1 K3 K2 93.90(4) 1_556 4_576 ?
P1 K3 K2 134.29(5) 4_566 4_576 ?
P1 K3 B2 116.43(12) 4_566 3_567 ?
P1 K3 P1 102.53(5) 4_566 1_556 ?
O1 K3 K1 89.11(11) 4_566 1_556 ?
O1 K3 K1 122.49(12) 1_556 1_556 ?
O1 K3 K2 137.87(12) 4_566 4_576 ?
O1 K3 K2 112.78(12) 1_556 4_576 ?
O1 K3 B2 94.44(16) 4_566 3_567 ?
O1 K3 B2 84.04(16) 1_556 3_567 ?
O1 K3 P1 97.58(12) 1_556 4_566 ?
O1 K3 P1 24.31(10) 1_556 1_556 ?
O1 K3 P1 120.88(12) 4_566 1_556 ?
O1 K3 P1 24.76(10) 4_566 4_566 ?
O1 K3 O1 107.76(16) 1_556 4_566 ?
O1 K3 O2 109.65(13) 4_566 1_556 ?
O1 K3 O2 46.71(13) 1_556 1_556 ?
O1 K3 O4 103.85(15) 4_566 3_567 ?
O1 K3 O4 102.49(15) 1_556 3_567 ?
O1 K3 O5 76.08(13) 1_556 1_556 ?
O1 K3 O5 137.25(14) 4_566 1_556 ?
O1 K3 F2 69.51(13) 1_556 3_567 ?
O1 K3 F2 82.02(14) 4_566 3_567 ?
O2 K3 K1 75.78(9) 1_556 1_556 ?
O2 K3 K2 90.61(8) 1_556 4_576 ?
O2 K3 B2 129.29(14) 1_556 3_567 ?
O2 K3 P1 26.69(8) 1_556 1_556 ?
O2 K3 P1 86.15(8) 1_556 4_566 ?
O3 K3 K1 41.27(10) . 1_556 ?
O3 K3 K2 44.48(11) . 4_576 ?
O3 K3 B2 109.40(16) . 3_567 ?
O3 K3 P1 95.76(11) . 4_566 ?
O3 K3 P1 130.49(11) . 1_556 ?
O3 K3 O1 154.23(16) . 1_556 ?
O3 K3 O1 93.40(16) . 4_566 ?
O3 K3 O2 112.74(14) . 1_556 ?
O3 K3 O4 85.99(14) . 3_567 ?
O3 K3 O5 78.39(13) . 1_556 ?
O3 K3 F2 129.58(13) . 3_567 ?
O4 K3 K1 126.76(10) 3_567 1_556 ?
O4 K3 K2 78.47(9) 3_567 4_576 ?
O4 K3 B2 24.61(14) 3_567 3_567 ?
O4 K3 P1 114.93(11) 3_567 1_556 ?
O4 K3 P1 128.56(11) 3_567 4_566 ?
O4 K3 O2 139.94(13) 3_567 1_556 ?
O4 K3 O5 117.09(13) 3_567 1_556 ?
O5 K3 K1 57.22(8) 1_556 1_556 ?
O5 K3 K2 48.65(7) 1_556 4_576 ?
O5 K3 B2 128.01(14) 1_556 3_567 ?
O5 K3 P1 113.54(9) 1_556 4_566 ?
O5 K3 P1 52.10(7) 1_556 1_556 ?
O5 K3 O2 41.99(10) 1_556 1_556 ?
F2 K3 K1 167.09(9) 3_567 1_556 ?
F2 K3 K2 122.50(8) 3_567 4_576 ?
F2 K3 B2 23.28(13) 3_567 3_567 ?
F2 K3 P1 92.37(9) 3_567 1_556 ?
F2 K3 P1 99.36(9) 3_567 4_566 ?
F2 K3 O2 116.04(11) 3_567 1_556 ?
F2 K3 O4 47.76(11) 3_567 3_567 ?
F2 K3 O5 134.90(11) 3_567 1_556 ?
B1 K4 K2 152.66(11) 3_667 4_576 ?
P2 K4 K2 97.89(4) 1_556 4_576 ?
P2 K4 K2 76.80(4) 4_576 4_576 ?
P2 K4 B1 116.84(11) 4_576 3_667 ?
P2 K4 B1 102.56(12) 1_556 3_667 ?
P2 K4 P2 99.52(5) 1_556 4_576 ?
O5 K4 K2 49.50(8) 1_556 4_576 ?
O5 K4 B1 134.27(13) 1_556 3_667 ?
O5 K4 P2 54.81(8) 1_556 1_556 ?
O5 K4 P2 106.62(8) 1_556 4_576 ?
O5 K4 O6 43.59(10) 1_556 1_556 ?
O5 K4 O7 43.00(10) 1_556 1_556 ?
O6 K4 K2 93.08(8) 1_556 4_576 ?
O6 K4 K2 129.71(10) 3_667 4_576 ?
O6 K4 B1 96.77(13) 1_556 3_667 ?
O6 K4 B1 23.32(14) 3_667 3_667 ?
O6 K4 P2 27.36(8) 1_556 1_556 ?
O6 K4 P2 129.37(11) 3_667 4_576 ?
O6 K4 P2 114.54(11) 3_667 1_556 ?
O6 K4 P2 124.80(8) 1_556 4_576 ?
O6 K4 O5 123.38(13) 3_667 1_556 ?
O6 K4 O6 98.90(13) 3_667 1_556 ?
O6 K4 O7 43.86(11) 1_556 1_556 ?
O6 K4 O7 140.85(14) 3_667 1_556 ?
O6 K4 F1 46.31(11) 3_667 3_667 ?
O7 K4 K2 74.07(8) 1_556 4_576 ?
O7 K4 B1 129.10(14) 1_556 3_667 ?
O7 K4 P2 27.04(8) 1_556 1_556 ?
O7 K4 P2 81.78(9) 1_556 4_576 ?
O8 K4 K2 120.08(11) 1_556 4_576 ?
O8 K4 K2 92.61(12) 4_576 4_576 ?
O8 K4 B1 84.62(15) 1_556 3_667 ?
O8 K4 B1 94.94(15) 4_576 3_667 ?
O8 K4 P2 25.72(10) 1_556 1_556 ?
O8 K4 P2 115.06(12) 4_576 1_556 ?
O8 K4 P2 91.60(11) 1_556 4_576 ?
O8 K4 P2 23.68(10) 4_576 4_576 ?
O8 K4 O5 129.91(13) 4_576 1_556 ?
O8 K4 O5 80.51(12) 1_556 1_556 ?
O8 K4 O6 105.69(15) 4_576 3_667 ?
O8 K4 O6 103.08(15) 1_556 3_667 ?
O8 K4 O6 47.18(12) 1_556 1_556 ?
O8 K4 O6 142.40(14) 4_576 1_556 ?
O8 K4 O7 103.05(13) 4_576 1_556 ?
O8 K4 O7 46.02(12) 1_556 1_556 ?
O8 K4 O8 98.92(14) 4_576 1_556 ?
O8 K4 F1 84.14(13) 4_576 3_667 ?
O8 K4 F1 66.43(13) 1_556 3_667 ?
O9 K4 K2 44.54(11) . 4_576 ?
O9 K4 B1 108.45(15) . 3_667 ?
O9 K4 P2 133.82(11) . 1_556 ?
O9 K4 P2 96.07(11) . 4_576 ?
O9 K4 O5 79.11(13) . 1_556 ?
O9 K4 O6 114.03(14) . 1_556 ?
O9 K4 O6 86.62(14) . 3_667 ?
O9 K4 O7 116.42(14) . 1_556 ?
O9 K4 O8 95.65(16) . 4_576 ?
O9 K4 O8 159.52(15) . 1_556 ?
O9 K4 F1 129.74(13) . 3_667 ?
F1 K4 K2 173.21(8) 3_667 4_576 ?
F1 K4 B1 23.00(12) 3_667 3_667 ?
F1 K4 P2 101.81(8) 3_667 4_576 ?
F1 K4 P2 88.89(8) 3_667 1_556 ?
F1 K4 O5 136.59(11) 3_667 1_556 ?
F1 K4 O6 93.12(11) 3_667 1_556 ?
F1 K4 O7 112.45(11) 3_667 1_556 ?
K4 B1 K1 68.56(12) 3_667 4_566 ?
O2 B1 K1 65.3(3) . 4_566 ?
O2 B1 K4 120.5(4) . 3_667 ?
O5 B1 K1 139.8(4) . 4_566 ?
O5 B1 K4 128.2(4) . 3_667 ?
O5 B1 O2 111.3(5) . . ?
O5 B1 O6 112.1(5) . . ?
O6 B1 K1 105.7(3) . 4_566 ?
O6 B1 K4 50.8(3) . 3_667 ?
O6 B1 O2 110.8(5) . . ?
F1 B1 K1 43.4(2) . 4_566 ?
F1 B1 K4 54.8(3) . 3_667 ?
F1 B1 O2 105.8(4) . . ?
F1 B1 O5 110.9(5) . . ?
F1 B1 O6 105.6(5) . . ?
K2 B2 K2 83.80(15) 4_575 . ?
K2 B2 K3 80.53(15) 4_575 3_567 ?
K3 B2 K2 71.35(13) 3_567 . ?
O4 B2 K2 107.8(4) . . ?
O4 B2 K2 125.1(4) . 4_575 ?
O4 B2 K3 55.7(3) . 3_567 ?
O5 B2 K2 137.7(4) . . ?
O5 B2 K2 61.5(3) . 4_575 ?
O5 B2 K3 120.9(4) . 3_567 ?
O5 B2 O4 111.7(5) . . ?
O5 B2 O7 112.2(5) . . ?
O5 B2 F2 110.0(5) . . ?
O7 B2 K2 65.4(3) . . ?
O7 B2 K2 122.7(4) . 4_575 ?
O7 B2 K3 126.5(4) . 3_567 ?
O7 B2 O4 110.3(5) . . ?
F2 B2 K2 42.7(3) . . ?
F2 B2 K2 48.5(3) . 4_575 ?
F2 B2 K3 50.9(3) . 3_567 ?
F2 B2 O4 106.2(5) . . ?
F2 B2 O7 105.9(5) . . ?
K1 P1 K3 133.59(6) 1_556 1_554 ?
K2 P1 K1 70.19(4) 4_576 1_556 ?
K2 P1 K3 145.35(6) 4_576 1_554 ?
K3 P1 K1 87.81(5) 4_565 1_556 ?
K3 P1 K2 134.92(6) 4_565 4_576 ?
K3 P1 K3 77.43(4) 4_565 1_554 ?
O1 P1 K1 138.9(2) . 1_556 ?
O1 P1 K2 135.3(2) . 4_576 ?
O1 P1 K3 48.7(2) . 1_554 ?
O1 P1 K3 51.1(2) . 4_565 ?
O1 P1 O2 108.4(3) . . ?
O1 P1 O4 109.6(3) . . ?
O2 P1 K1 60.7(2) . 1_556 ?
O2 P1 K2 116.26(19) . 4_576 ?
O2 P1 K3 82.16(16) . 4_565 ?
O2 P1 K3 73.7(2) . 1_554 ?
O3 P1 K1 48.43(19) . 1_556 ?
O3 P1 K2 50.12(19) . 4_576 ?
O3 P1 K3 162.6(2) . 1_554 ?
O3 P1 K3 85.67(19) . 4_565 ?
O3 P1 O1 116.5(3) . . ?
O3 P1 O2 108.3(3) . . ?
O3 P1 O4 109.0(3) . . ?
O4 P1 K1 111.6(2) . 1_556 ?
O4 P1 K2 58.9(2) . 4_576 ?
O4 P1 K3 86.7(2) . 1_554 ?
O4 P1 K3 160.4(2) . 4_565 ?
O4 P1 O2 104.4(2) . . ?
K1 P2 K1 103.98(5) 1_556 3_666 ?
K1 P2 K2 68.77(4) 1_556 4_576 ?
K1 P2 K4 141.68(6) 1_556 4_575 ?
K2 P2 K1 133.51(5) 4_576 3_666 ?
K4 P2 K1 66.00(4) 4_575 3_666 ?
K4 P2 K1 78.06(4) 1_554 3_666 ?
K4 P2 K1 134.31(6) 1_554 1_556 ?
K4 P2 K2 91.15(4) 4_575 4_576 ?
K4 P2 K2 140.81(6) 1_554 4_576 ?
K4 P2 K4 81.74(4) 1_554 4_575 ?
O6 P2 K1 61.6(2) . 1_556 ?
O6 P2 K1 99.29(17) . 3_666 ?
O6 P2 K2 114.22(19) . 4_576 ?
O6 P2 K4 153.1(2) . 4_575 ?
O6 P2 K4 72.9(2) . 1_554 ?
O7 P2 K1 137.8(2) . 3_666 ?
O7 P2 K1 118.0(2) . 1_556 ?
O7 P2 K2 65.1(2) . 4_576 ?
O7 P2 K4 77.93(17) . 4_575 ?
O7 P2 K4 75.8(2) . 1_554 ?
O7 P2 O6 103.8(2) . . ?
O8 P2 K1 30.4(2) . 3_666 ?
O8 P2 K1 134.2(2) . 1_556 ?
O8 P2 K2 137.1(2) . 4_576 ?
O8 P2 K4 56.4(2) . 1_554 ?
O8 P2 K4 47.4(2) . 4_575 ?
O8 P2 O6 108.6(3) . . ?
O8 P2 O7 107.9(3) . . ?
O9 P2 K1 47.88(19) . 1_556 ?
O9 P2 K1 94.4(2) . 3_666 ?
O9 P2 K2 45.5(2) . 4_576 ?
O9 P2 K4 94.6(2) . 4_575 ?
O9 P2 K4 172.4(2) . 1_554 ?
O9 P2 O6 109.4(3) . . ?
O9 P2 O7 110.1(3) . . ?
O9 P2 O8 116.3(3) . . ?
K2 O1 K3 95.60(16) 2_546 4_565 ?
K3 O1 K2 109.78(19) 1_554 2_546 ?
K3 O1 K3 103.94(17) 1_554 4_565 ?
P1 O1 K2 132.2(3) . 2_546 ?
P1 O1 K3 104.1(3) . 4_565 ?
P1 O1 K3 107.0(3) . 1_554 ?
K1 O2 K1 88.86(12) 1_556 4_566 ?
K1 O2 K3 167.83(16) 1_556 1_554 ?
K1 O2 K3 92.79(13) 4_566 1_554 ?
B1 O2 K1 90.5(3) . 4_566 ?
B1 O2 K1 101.8(4) . 1_556 ?
B1 O2 K3 90.3(4) . 1_554 ?
B1 O2 P1 123.6(4) . . ?
P1 O2 K1 92.1(2) . 1_556 ?
P1 O2 K1 144.7(2) . 4_566 ?
P1 O2 K3 79.6(2) . 1_554 ?
K1 O3 K2 93.31(15) 1_556 4_576 ?
K3 O3 K1 99.24(16) . 1_556 ?
K3 O3 K2 93.74(15) . 4_576 ?
P1 O3 K1 107.5(2) . 1_556 ?
P1 O3 K2 105.6(2) . 4_576 ?
P1 O3 K3 145.6(3) . . ?
K3 O4 K2 107.07(14) 3_567 4_576 ?
B2 O4 K2 107.4(4) . 4_576 ?
B2 O4 K3 99.7(3) . 3_567 ?
B2 O4 P1 125.3(4) . . ?
P1 O4 K2 94.1(2) . 4_576 ?
P1 O4 K3 121.5(2) . 3_567 ?
K2 O5 K3 77.01(10) 4_575 1_554 ?
K2 O5 K4 78.37(10) 4_575 1_554 ?
K4 O5 K3 143.36(13) 1_554 1_554 ?
B1 O5 K2 156.3(3) . 4_575 ?
B1 O5 K3 95.7(3) . 1_554 ?
B1 O5 K4 96.1(3) . 1_554 ?
B2 O5 K2 94.0(3) . 4_575 ?
B2 O5 K3 107.2(4) . 1_554 ?
B2 O5 K4 101.2(3) . 1_554 ?
B2 O5 B1 109.7(4) . . ?
K1 O6 K4 169.96(16) 1_556 1_554 ?
K4 O6 K1 100.46(14) 3_667 1_556 ?
K4 O6 K4 81.10(13) 3_667 1_554 ?
B1 O6 K1 99.9(4) . 1_556 ?
B1 O6 K4 105.9(3) . 3_667 ?
B1 O6 K4 89.1(3) . 1_554 ?
B1 O6 P2 125.1(4) . . ?
P2 O6 K1 91.4(2) . 1_556 ?
P2 O6 K4 79.7(2) . 1_554 ?
P2 O6 K4 124.6(2) . 3_667 ?
K2 O7 K2 92.44(12) . 4_576 ?
K2 O7 K4 165.71(16) 4_576 1_554 ?
K2 O7 K4 100.18(15) . 1_554 ?
B2 O7 K2 90.1(3) . . ?
B2 O7 K2 96.1(4) . 4_576 ?
B2 O7 K4 90.6(3) . 1_554 ?
B2 O7 P2 123.1(4) . . ?
P2 O7 K2 88.6(2) . 4_576 ?
P2 O7 K2 146.5(2) . . ?
P2 O7 K4 77.19(19) . 1_554 ?
K1 O8 K4 111.62(18) 3_666 1_554 ?
K1 O8 K4 96.01(16) 3_666 4_575 ?
K4 O8 K4 107.89(18) 4_575 1_554 ?
P2 O8 K1 133.2(3) . 3_666 ?
P2 O8 K4 108.9(3) . 4_575 ?
P2 O8 K4 97.8(3) . 1_554 ?
K1 O9 K2 93.61(15) 1_556 4_576 ?
K4 O9 K1 99.35(16) . 1_556 ?
K4 O9 K2 92.86(15) . 4_576 ?
P2 O9 K1 108.4(2) . 1_556 ?
P2 O9 K2 111.8(3) . 4_576 ?
P2 O9 K4 140.9(3) . . ?
K1 F1 K1 108.86(12) . 4_566 ?
K1 F1 K4 108.06(13) . 3_667 ?
K1 F1 K4 89.58(12) 4_566 3_667 ?
B1 F1 K1 115.6(3) . 4_566 ?
B1 F1 K1 125.5(4) . . ?
B1 F1 K4 102.2(3) . 3_667 ?
K2 F2 K2 119.95(14) . 4_575 ?
K2 F2 K3 108.20(13) 4_575 3_567 ?
K2 F2 K3 96.74(12) . 3_567 ?
B2 F2 K2 108.2(3) . 4_575 ?
B2 F2 K2 116.0(4) . . ?
B2 F2 K3 105.8(3) . 3_567 ?

loop_
_geom_bond_atom_site_label_1
_geom_bond_atom_site_label_2
_geom_bond_distance
_geom_bond_site_symmetry_2
_geom_bond_publ_flag
K1 B1 3.580(6) 4_565 ?
K1 P1 3.474(2) 1_554 ?
K1 P2 3.853(2) 3_666 ?
K1 P2 3.497(2) 1_554 ?
K1 O2 3.031(5) 1_554 ?
K1 O2 3.251(4) 4_565 ?
K1 O3 2.726(5) 1_554 ?
K1 O6 3.078(6) 1_554 ?
K1 O8 2.676(5) 3_666 ?
K1 O9 2.733(5) 1_554 ?
K1 F1 2.683(4) . ?
K1 F1 2.727(4) 4_565 ?
K2 B2 3.441(7) 4_576 ?
K2 B2 3.532(7) . ?
K2 P1 3.470(2) 4_575 ?
K2 O1 2.735(5) 2_556 ?
K2 O3 2.764(5) 4_575 ?
K2 O4 2.980(5) 4_575 ?
K2 O5 3.032(4) 4_576 ?
K2 O7 3.239(6) 4_575 ?
K2 O7 3.212(5) . ?
K2 O9 2.743(5) 4_575 ?
K2 F2 2.664(4) . ?
K2 F2 2.715(4) 4_576 ?
K3 B2 3.477(7) 3_567 ?
K3 P1 3.478(2) 1_556 ?
K3 P1 3.4677(19) 4_566 ?
K3 O1 2.783(6) 4_566 ?
K3 O1 2.731(6) 1_556 ?
K3 O2 3.395(5) 1_556 ?
K3 O3 2.628(5) . ?
K3 O4 2.915(5) 3_567 ?
K3 O5 3.282(5) 1_556 ?
K3 F2 2.804(4) 3_567 ?
K4 B1 3.559(7) 3_667 ?
K4 P2 3.5113(18) 4_576 ?
K4 P2 3.4017(19) 1_556 ?
K4 O5 3.148(5) 1_556 ?
K4 O6 3.304(5) 1_556 ?
K4 O6 2.867(4) 3_667 ?
K4 O7 3.382(5) 1_556 ?
K4 O8 2.861(6) 1_556 ?
K4 O8 2.734(5) 4_576 ?
K4 O9 2.647(5) . ?
K4 F1 2.975(4) 3_667 ?
B1 O2 1.472(8) . ?
B1 O5 1.428(8) . ?
B1 O6 1.464(8) . ?
B1 F1 1.422(7) . ?
B2 O4 1.469(8) . ?
B2 O5 1.428(8) . ?
B2 O7 1.466(8) . ?
B2 F2 1.428(7) . ?
P1 O1 1.498(5) . ?
P1 O2 1.588(5) . ?
P1 O3 1.483(5) . ?
P1 O4 1.579(5) . ?
P2 O6 1.588(4) . ?
P2 O7 1.586(5) . ?
P2 O8 1.490(5) . ?
P2 O9 1.484(5) . ?

loop_
_geom_torsion_atom_site_label_1
_geom_torsion_atom_site_label_2
_geom_torsion_atom_site_label_3
_geom_torsion_atom_site_label_4
_geom_torsion
_geom_torsion_site_symmetry_1
_geom_torsion_site_symmetry_2
_geom_torsion_site_symmetry_3
_geom_torsion_site_symmetry_4
_geom_torsion_publ_flag
K1 B1 O2 K1 88.93(15) 4_566 . . 1_556 ?
K1 B1 O2 K3 -92.80(13) 4_566 . . 1_554 ?
K1 B1 O2 P1 -170.4(5) 4_566 . . . ?
K1 B1 O5 K2 -39.7(13) 4_566 . . 4_575 ?
K1 B1 O5 K3 30.7(6) 4_566 . . 1_554 ?
K1 B1 O5 K4 -114.5(5) 4_566 . . 1_554 ?
K1 B1 O5 B2 141.3(5) 4_566 . . . ?
K1 B1 O6 K1 -59.9(2) 4_566 . . 1_556 ?
K1 B1 O6 K4 124.56(19) 4_566 . . 1_554 ?
K1 B1 O6 K4 44.1(3) 4_566 . . 3_667 ?
K1 B1 O6 P2 -158.7(3) 4_566 . . . ?
K1 B1 F1 K1 141.5(5) 4_566 . . . ?
K1 B1 F1 K4 -95.5(3) 4_566 . . 3_667 ?
K1 P1 O1 K2 108.1(4) 1_556 . . 2_546 ?
K1 P1 O1 K3 -112.9(3) 1_556 . . 1_554 ?
K1 P1 O1 K3 -3.2(4) 1_556 . . 4_565 ?
K1 P1 O2 K1 91.0(4) 1_556 . . 4_566 ?
K1 P1 O2 K3 171.02(13) 1_556 . . 1_554 ?
K1 P1 O2 B1 -105.7(5) 1_556 . . . ?
K1 P1 O3 K2 98.7(2) 1_556 . . 4_576 ?
K1 P1 O3 K3 -139.5(6) 1_556 . . . ?
K1 P1 O4 K2 -48.46(15) 1_556 . . 4_576 ?
K1 P1 O4 K3 -161.34(17) 1_556 . . 3_567 ?
K1 P1 O4 B2 66.2(6) 1_556 . . . ?
K1 P2 O6 K1 100.95(10) 3_666 . . 1_556 ?
K1 P2 O6 K4 -74.36(7) 3_666 . . 1_554 ?
K1 P2 O6 K4 -2.8(3) 3_666 . . 3_667 ?
K1 P2 O6 K4 -175.31(13) 1_556 . . 1_554 ?
K1 P2 O6 K4 -103.7(3) 1_556 . . 3_667 ?
K1 P2 O6 B1 103.2(5) 1_556 . . . ?
K1 P2 O6 B1 -155.9(5) 3_666 . . . ?
K1 P2 O7 K2 45.64(16) 1_556 . . 4_576 ?
K1 P2 O7 K2 -35.9(7) 3_666 . . . ?
K1 P2 O7 K2 137.9(4) 1_556 . . . ?
K1 P2 O7 K2 -128.1(2) 3_666 . . 4_576 ?
K1 P2 O7 K4 -132.94(11) 1_556 . . 1_554 ?
K1 P2 O7 K4 53.3(2) 3_666 . . 1_554 ?
K1 P2 O7 B2 -50.7(6) 1_556 . . . ?
K1 P2 O7 B2 135.5(4) 3_666 . . . ?
K1 P2 O8 K1 -8.1(6) 1_556 . . 3_666 ?
K1 P2 O8 K4 -126.37(19) 1_556 . . 4_575 ?
K1 P2 O8 K4 129.8(5) 3_666 . . 1_554 ?
K1 P2 O8 K4 -118.2(5) 3_666 . . 4_575 ?
K1 P2 O8 K4 121.6(2) 1_556 . . 1_554 ?
K1 P2 O9 K1 -104.91(18) 3_666 . . 1_556 ?
K1 P2 O9 K2 153.28(17) 3_666 . . 4_576 ?
K1 P2 O9 K2 -101.8(3) 1_556 . . 4_576 ?
K1 P2 O9 K4 27.9(4) 3_666 . . . ?
K1 P2 O9 K4 132.8(5) 1_556 . . . ?
K2 B2 O4 K2 -60.1(3) . . . 4_576 ?
K2 B2 O4 K2 -155.1(3) 4_575 . . 4_576 ?
K2 B2 O4 K3 51.3(3) . . . 3_567 ?
K2 B2 O4 K3 -43.7(4) 4_575 . . 3_567 ?
K2 B2 O4 P1 -168.3(3) . . . . ?
K2 B2 O4 P1 96.7(5) 4_575 . . . ?
K2 B2 O5 K2 -38.8(6) . . . 4_575 ?
K2 B2 O5 K3 -77.64(17) 4_575 . . 1_554 ?
K2 B2 O5 K3 -116.5(5) . . . 1_554 ?
K2 B2 O5 K4 40.1(6) . . . 1_554 ?
K2 B2 O5 K4 78.93(14) 4_575 . . 1_554 ?
K2 B2 O5 B1 179.6(5) 4_575 . . . ?
K2 B2 O5 B1 140.8(5) . . . . ?
K2 B2 O7 K2 156.7(3) 4_575 . . 4_576 ?
K2 B2 O7 K2 92.46(14) . . . 4_576 ?
K2 B2 O7 K2 64.2(3) 4_575 . . . ?
K2 B2 O7 K4 -35.9(3) 4_575 . . 1_554 ?
K2 B2 O7 K4 -100.18(15) . . . 1_554 ?
K2 B2 O7 P2 -111.0(5) 4_575 . . . ?
K2 B2 O7 P2 -175.2(5) . . . . ?
K2 B2 F2 K2 -138.3(3) 4_575 . . . ?
K2 B2 F2 K2 138.3(3) . . . 4_575 ?
K2 B2 F2 K3 -105.9(3) . . . 3_567 ?
K2 B2 F2 K3 115.8(3) 4_575 . . 3_567 ?
K2 P1 O1 K2 -7.0(6) 4_576 . . 2_546 ?
K2 P1 O1 K3 131.97(19) 4_576 . . 1_554 ?
K2 P1 O1 K3 -118.3(2) 4_576 . . 4_565 ?
K2 P1 O2 K1 135.8(4) 4_576 . . 4_566 ?
K2 P1 O2 K1 44.73(16) 4_576 . . 1_556 ?
K2 P1 O2 K3 -144.25(9) 4_576 . . 1_554 ?
K2 P1 O2 B1 -60.9(5) 4_576 . . . ?
K2 P1 O3 K1 -98.7(2) 4_576 . . 1_556 ?
K2 P1 O3 K3 121.8(5) 4_576 . . . ?
K2 P1 O4 K3 -112.9(3) 4_576 . . 3_567 ?
K2 P1 O4 B2 114.6(6) 4_576 . . . ?
K2 P2 O6 K1 -46.04(16) 4_576 . . 1_556 ?
K2 P2 O6 K4 -149.7(2) 4_576 . . 3_667 ?
K2 P2 O6 K4 138.65(9) 4_576 . . 1_554 ?
K2 P2 O6 B1 57.1(6) 4_576 . . . ?
K2 P2 O7 K2 92.3(5) 4_576 . . . ?
K2 P2 O7 K4 -178.58(12) 4_576 . . 1_554 ?
K2 P2 O7 B2 -96.3(5) 4_576 . . . ?
K2 P2 O8 K1 99.5(4) 4_576 . . 3_666 ?
K2 P2 O8 K4 -18.7(4) 4_576 . . 4_575 ?
K2 P2 O8 K4 -130.7(2) 4_576 . . 1_554 ?
K2 P2 O9 K1 101.8(3) 4_576 . . 1_556 ?
K2 P2 O9 K4 -125.3(5) 4_576 . . . ?
K3 B2 O4 K2 -111.4(2) 3_567 . . 4_576 ?
K3 B2 O4 P1 140.4(6) 3_567 . . . ?
K3 B2 O5 K2 57.1(3) 3_567 . . 4_575 ?
K3 B2 O5 K3 -20.5(4) 3_567 . . 1_554 ?
K3 B2 O5 K4 136.0(3) 3_567 . . 1_554 ?
K3 B2 O5 B1 -123.3(4) 3_567 . . . ?
K3 B2 O7 K2 53.4(4) 3_567 . . 4_576 ?
K3 B2 O7 K2 -39.1(4) 3_567 . . . ?
K3 B2 O7 K4 -139.3(3) 3_567 . . 1_554 ?
K3 B2 O7 P2 145.6(3) 3_567 . . . ?
K3 B2 F2 K2 105.9(3) 3_567 . . . ?
K3 B2 F2 K2 -115.8(3) 3_567 . . 4_575 ?
K3 P1 O1 K2 111.3(5) 4_565 . . 2_546 ?
K3 P1 O1 K2 -139.0(5) 1_554 . . 2_546 ?
K3 P1 O1 K3 109.7(3) 1_554 . . 4_565 ?
K3 P1 O1 K3 -109.7(3) 4_565 . . 1_554 ?
K3 P1 O2 K1 -0.9(4) 4_565 . . 4_566 ?
K3 P1 O2 K1 -91.89(9) 4_565 . . 1_556 ?
K3 P1 O2 K1 -171.02(13) 1_554 . . 1_556 ?
K3 P1 O2 K1 -80.0(4) 1_554 . . 4_566 ?
K3 P1 O2 K3 79.13(6) 4_565 . . 1_554 ?
K3 P1 O2 B1 83.3(5) 1_554 . . . ?
K3 P1 O2 B1 162.4(5) 4_565 . . . ?
K3 P1 O3 K1 90.90(17) 4_565 . . 1_556 ?
K3 P1 O3 K1 104.6(6) 1_554 . . 1_556 ?
K3 P1 O3 K2 -170.42(17) 4_565 . . 4_576 ?
K3 P1 O3 K2 -156.7(5) 1_554 . . 4_576 ?
K3 P1 O3 K3 -48.6(4) 4_565 . . . ?
K3 P1 O3 K3 -34.9(10) 1_554 . . . ?
K3 P1 O4 K2 175.51(11) 1_554 . . 4_576 ?
K3 P1 O4 K2 140.1(5) 4_565 . . 4_576 ?
K3 P1 O4 K3 62.6(2) 1_554 . . 3_567 ?
K3 P1 O4 K3 27.2(7) 4_565 . . 3_567 ?
K3 P1 O4 B2 -69.9(5) 1_554 . . . ?
K3 P1 O4 B2 -105.3(6) 4_565 . . . ?
K4 B1 O2 K1 46.6(4) 3_667 . . 1_556 ?
K4 B1 O2 K1 -42.3(3) 3_667 . . 4_566 ?
K4 B1 O2 K3 -135.1(3) 3_667 . . 1_554 ?
K4 B1 O2 P1 147.2(3) 3_667 . . . ?
K4 B1 O5 K2 62.4(11) 3_667 . . 4_575 ?
K4 B1 O5 K3 132.8(3) 3_667 . . 1_554 ?
K4 B1 O5 K4 -12.4(4) 3_667 . . 1_554 ?
K4 B1 O5 B2 -116.6(5) 3_667 . . . ?
K4 B1 O6 K1 -104.0(2) 3_667 . . 1_556 ?
K4 B1 O6 K4 80.5(2) 3_667 . . 1_554 ?
K4 B1 O6 P2 157.2(6) 3_667 . . . ?
K4 B1 F1 K1 95.5(3) 3_667 . . 4_566 ?
K4 B1 F1 K1 -123.0(4) 3_667 . . . ?
K4 P2 O6 K1 175.31(13) 1_554 . . 1_556 ?
K4 P2 O6 K1 154.9(3) 4_575 . . 1_556 ?
K4 P2 O6 K4 -20.4(4) 4_575 . . 1_554 ?
K4 P2 O6 K4 71.6(3) 1_554 . . 3_667 ?
K4 P2 O6 K4 51.2(6) 4_575 . . 3_667 ?
K4 P2 O6 B1 -81.5(5) 1_554 . . . ?
K4 P2 O6 B1 -101.9(6) 4_575 . . . ?
K4 P2 O7 K2 178.58(12) 1_554 . . 4_576 ?
K4 P2 O7 K2 -97.01(9) 4_575 . . 4_576 ?
K4 P2 O7 K2 -89.1(5) 1_554 . . . ?
K4 P2 O7 K2 -4.7(4) 4_575 . . . ?
K4 P2 O7 K4 84.41(7) 4_575 . . 1_554 ?
K4 P2 O7 B2 82.2(5) 1_554 . . . ?
K4 P2 O7 B2 166.6(5) 4_575 . . . ?
K4 P2 O8 K1 -129.8(5) 1_554 . . 3_666 ?
K4 P2 O8 K1 118.2(5) 4_575 . . 3_666 ?
K4 P2 O8 K4 112.0(3) 1_554 . . 4_575 ?
K4 P2 O8 K4 -112.0(3) 4_575 . . 1_554 ?
K4 P2 O9 K1 -171.14(16) 4_575 . . 1_556 ?
K4 P2 O9 K2 87.05(19) 4_575 . . 4_576 ?
K4 P2 O9 K4 -38.3(4) 4_575 . . . ?
O1 P1 O2 K1 -136.3(3) . . . 1_556 ?
O1 P1 O2 K1 -45.3(5) . . . 4_566 ?
O1 P1 O2 K3 34.7(3) . . . 1_554 ?
O1 P1 O2 B1 118.0(6) . . . . ?
O1 P1 O3 K1 133.1(3) . . . 1_556 ?
O1 P1 O3 K2 -128.2(3) . . . 4_576 ?
O1 P1 O3 K3 -6.4(6) . . . . ?
O1 P1 O4 K2 131.8(3) . . . 4_576 ?
O1 P1 O4 K3 18.9(4) . . . 3_567 ?
O1 P1 O4 B2 -113.6(6) . . . . ?
O2 B1 O5 K2 -116.1(9) . . . 4_575 ?
O2 B1 O5 K3 -45.7(5) . . . 1_554 ?
O2 B1 O5 K4 169.0(4) . . . 1_554 ?
O2 B1 O5 B2 64.8(6) . . . . ?
O2 B1 O6 K1 9.1(5) . . . 1_556 ?
O2 B1 O6 K4 -166.5(4) . . . 1_554 ?
O2 B1 O6 K4 113.1(4) . . . 3_667 ?
O2 B1 O6 P2 -89.7(6) . . . . ?
O2 B1 F1 K1 120.5(4) . . . . ?
O2 B1 F1 K1 -21.0(6) . . . 4_566 ?
O2 B1 F1 K4 -116.5(4) . . . 3_667 ?
O2 P1 O1 K2 174.4(4) . . . 2_546 ?
O2 P1 O1 K3 -46.7(3) . . . 1_554 ?
O2 P1 O1 K3 63.0(3) . . . 4_565 ?
O2 P1 O3 K1 10.6(3) . . . 1_556 ?
O2 P1 O3 K2 109.3(2) . . . 4_576 ?
O2 P1 O3 K3 -128.9(4) . . . . ?
O2 P1 O4 K2 -112.2(2) . . . 4_576 ?
O2 P1 O4 K3 134.9(3) . . . 3_567 ?
O2 P1 O4 B2 2.4(6) . . . . ?
O3 P1 O1 K2 52.0(5) . . . 2_546 ?
O3 P1 O1 K3 -59.4(3) . . . 4_565 ?
O3 P1 O1 K3 -169.0(2) . . . 1_554 ?
O3 P1 O2 K1 -9.1(3) . . . 1_556 ?
O3 P1 O2 K1 81.9(5) . . . 4_566 ?
O3 P1 O2 K3 161.9(2) . . . 1_554 ?
O3 P1 O2 B1 -114.8(5) . . . . ?
O3 P1 O4 K2 3.3(3) . . . 4_576 ?
O3 P1 O4 K3 -109.6(3) . . . 3_567 ?
O3 P1 O4 B2 118.0(5) . . . . ?
O4 B2 O5 K2 119.2(4) . . . 4_575 ?
O4 B2 O5 K3 41.6(5) . . . 1_554 ?
O4 B2 O5 K4 -161.8(4) . . . 1_554 ?
O4 B2 O5 B1 -61.2(7) . . . . ?
O4 B2 O7 K2 -8.4(5) . . . 4_576 ?
O4 B2 O7 K2 -100.9(4) . . . . ?
O4 B2 O7 K4 158.9(4) . . . 1_554 ?
O4 B2 O7 P2 83.9(6) . . . . ?
O4 B2 F2 K2 98.9(5) . . . . ?
O4 B2 F2 K2 -122.9(4) . . . 4_575 ?
O4 B2 F2 K3 -7.1(5) . . . 3_567 ?
O4 P1 O1 K2 -72.2(5) . . . 2_546 ?
O4 P1 O1 K3 176.4(2) . . . 4_565 ?
O4 P1 O1 K3 66.8(3) . . . 1_554 ?
O4 P1 O2 K1 -162.1(4) . . . 4_566 ?
O4 P1 O2 K1 106.9(2) . . . 1_556 ?
O4 P1 O2 K3 -82.1(2) . . . 1_554 ?
O4 P1 O2 B1 1.2(6) . . . . ?
O4 P1 O3 K1 -102.4(2) . . . 1_556 ?
O4 P1 O3 K2 -3.7(3) . . . 4_576 ?
O4 P1 O3 K3 118.1(5) . . . . ?
O5 B1 O2 K1 -134.7(4) . . . 1_556 ?
O5 B1 O2 K1 136.3(4) . . . 4_566 ?
O5 B1 O2 K3 43.5(4) . . . 1_554 ?
O5 B1 O2 P1 -34.1(7) . . . . ?
O5 B1 O6 K1 134.1(4) . . . 1_556 ?
O5 B1 O6 K4 -121.9(4) . . . 3_667 ?
O5 B1 O6 K4 -41.5(4) . . . 1_554 ?
O5 B1 O6 P2 35.3(7) . . . . ?
O5 B1 F1 K1 -141.8(4) . . . 4_566 ?
O5 B1 F1 K1 -0.3(7) . . . . ?
O5 B1 F1 K4 122.7(4) . . . 3_667 ?
O5 B2 O4 K2 135.2(4) . . . 4_576 ?
O5 B2 O4 K3 -113.4(4) . . . 3_567 ?
O5 B2 O4 P1 27.0(8) . . . . ?
O5 B2 O7 K2 133.8(4) . . . . ?
O5 B2 O7 K2 -133.8(4) . . . 4_576 ?
O5 B2 O7 K4 33.6(5) . . . 1_554 ?
O5 B2 O7 P2 -41.5(7) . . . . ?
O5 B2 F2 K2 -1.7(6) . . . 4_575 ?
O5 B2 F2 K2 -140.0(4) . . . . ?
O5 B2 F2 K3 114.1(4) . . . 3_567 ?
O6 B1 O2 K1 -9.3(5) . . . 1_556 ?
O6 B1 O2 K1 -98.2(4) . . . 4_566 ?
O6 B1 O2 K3 169.0(4) . . . 1_554 ?
O6 B1 O2 P1 91.3(6) . . . . ?
O6 B1 O5 K2 119.2(8) . . . 4_575 ?
O6 B1 O5 K3 -170.4(4) . . . 1_554 ?
O6 B1 O5 K4 44.3(5) . . . 1_554 ?
O6 B1 O5 B2 -59.9(7) . . . . ?
O6 B1 F1 K1 -122.0(4) . . . . ?
O6 B1 F1 K1 96.5(4) . . . 4_566 ?
O6 B1 F1 K4 1.0(5) . . . 3_667 ?
O6 P2 O7 K2 -157.1(5) . . . . ?
O6 P2 O7 K2 110.6(2) . . . 4_576 ?
O6 P2 O7 K4 -68.0(2) . . . 1_554 ?
O6 P2 O7 B2 14.2(6) . . . . ?
O6 P2 O8 K1 -76.3(5) . . . 3_666 ?
O6 P2 O8 K4 53.5(3) . . . 1_554 ?
O6 P2 O8 K4 165.5(2) . . . 4_575 ?
O6 P2 O9 K1 -3.5(3) . . . 1_556 ?
O6 P2 O9 K2 -105.3(3) . . . 4_576 ?
O6 P2 O9 K4 129.4(4) . . . . ?
O7 B2 O4 K2 9.6(5) . . . 4_576 ?
O7 B2 O4 K3 121.0(4) . . . 3_567 ?
O7 B2 O4 P1 -98.6(6) . . . . ?
O7 B2 O5 K2 -116.2(5) . . . 4_575 ?
O7 B2 O5 K3 166.2(4) . . . 1_554 ?
O7 B2 O5 K4 -37.3(5) . . . 1_554 ?
O7 B2 O5 B1 63.4(7) . . . . ?
O7 B2 F2 K2 -18.5(6) . . . . ?
O7 B2 F2 K2 119.8(4) . . . 4_575 ?
O7 B2 F2 K3 -124.4(4) . . . 3_567 ?
O7 P2 O6 K1 -114.6(2) . . . 1_556 ?
O7 P2 O6 K4 141.7(3) . . . 3_667 ?
O7 P2 O6 K4 70.1(2) . . . 1_554 ?
O7 P2 O6 B1 -11.4(6) . . . . ?
O7 P2 O8 K1 171.8(4) . . . 3_666 ?
O7 P2 O8 K4 53.6(3) . . . 4_575 ?
O7 P2 O8 K4 -58.4(3) . . . 1_554 ?
O7 P2 O9 K1 110.0(2) . . . 1_556 ?
O7 P2 O9 K2 8.2(3) . . . 4_576 ?
O7 P2 O9 K4 -117.1(4) . . . . ?
O8 P2 O6 K1 130.8(3) . . . 1_556 ?
O8 P2 O6 K4 -44.5(3) . . . 1_554 ?
O8 P2 O6 K4 27.1(4) . . . 3_667 ?
O8 P2 O6 B1 -126.0(5) . . . . ?
O8 P2 O7 K2 -134.3(2) . . . 4_576 ?
O8 P2 O7 K2 -42.0(6) . . . . ?
O8 P2 O7 K4 47.1(2) . . . 1_554 ?
O8 P2 O7 B2 129.3(5) . . . . ?
O8 P2 O9 K1 -126.9(3) . . . 1_556 ?
O8 P2 O9 K2 131.3(3) . . . 4_576 ?
O8 P2 O9 K4 5.9(6) . . . . ?
O9 P2 O6 K1 2.9(3) . . . 1_556 ?
O9 P2 O6 K4 -172.4(2) . . . 1_554 ?
O9 P2 O6 K4 -100.8(3) . . . 3_667 ?
O9 P2 O6 B1 106.1(5) . . . . ?
O9 P2 O7 K2 -6.5(3) . . . 4_576 ?
O9 P2 O7 K2 85.8(5) . . . . ?
O9 P2 O7 K4 175.0(2) . . . 1_554 ?
O9 P2 O7 B2 -102.8(5) . . . . ?
O9 P2 O8 K1 47.6(5) . . . 3_666 ?
O9 P2 O8 K4 177.4(2) . . . 1_554 ?
O9 P2 O8 K4 -70.6(3) . . . 4_575 ?
F1 B1 O2 K1 104.7(4) . . . 1_556 ?
F1 B1 O2 K1 15.7(4) . . . 4_566 ?
F1 B1 O2 K3 -77.1(4) . . . 1_554 ?
F1 B1 O2 P1 -154.7(4) . . . . ?
F1 B1 O5 K2 1.4(13) . . . 4_575 ?
F1 B1 O5 K3 71.8(5) . . . 1_554 ?
F1 B1 O5 K4 -73.4(5) . . . 1_554 ?
F1 B1 O5 B2 -177.6(5) . . . . ?
F1 B1 O6 K1 -105.0(4) . . . 1_556 ?
F1 B1 O6 K4 -1.1(5) . . . 3_667 ?
F1 B1 O6 K4 79.4(4) . . . 1_554 ?
F1 B1 O6 P2 156.2(4) . . . . ?
F2 B2 O4 K2 -104.8(4) . . . 4_576 ?
F2 B2 O4 K3 6.6(5) . . . 3_567 ?
F2 B2 O4 P1 147.0(4) . . . . ?
F2 B2 O5 K2 1.5(5) . . . 4_575 ?
F2 B2 O5 K3 -76.2(5) . . . 1_554 ?
F2 B2 O5 K4 80.4(5) . . . 1_554 ?
F2 B2 O5 B1 -178.9(5) . . . . ?
F2 B2 O7 K2 106.1(4) . . . 4_576 ?
F2 B2 O7 K2 13.7(4) . . . . ?
F2 B2 O7 K4 -86.5(4) . . . 1_554 ?
F2 B2 O7 P2 -161.6(4) . . . . ?

loop_
_twin_individual_id
_twin_individual_mass_fraction_refined
1 0.881(2)
2 0.119(2)
